data_2212644
loop_
_publ_author_name
'Bardajee, Ghasem Rezanejade'
'Winnik, Mitchell A.'
'Lough, Alan J.'

_publ_section_title
;
 7-Methoxy-2-oxo-2<i>H</i>-chromene-3-carboxylic acid
;
_journal_coeditor_code LW2004
_journal_issue 3
_journal_name_full 'Acta Crystallographica Section E'
_journal_page_first o1269
_journal_page_last o1270
_journal_paper_doi 10.1107/S1600536807006241
_journal_volume 63
_journal_year 2007
_chemical_formula_iupac 'C11 H8 O5'
_chemical_formula_moiety 'C11 H8 O5'
_chemical_formula_sum 'C11 H8 O5'
_chemical_formula_weight 220.17
_chemical_name_systematic
;
7-methoxy-2-oxo-2H-chromene-3-carboxylic acid
;
_space_group_IT_number 14
_symmetry_cell_setting monoclinic
_symmetry_space_group_name_Hall '-P 2yn'
_symmetry_space_group_name_H-M 'P 1 21/n 1'
_atom_sites_solution_hydrogens geom
_atom_sites_solution_primary direct
_atom_sites_solution_secondary difmap
_cell_angle_alpha 90.00
_cell_angle_beta 93.916(6)
_cell_angle_gamma 90.00
_cell_formula_units_Z 4
_cell_length_a 5.1389(5)
_cell_length_b 8.8515(10)
_cell_length_c 20.057(2)
_cell_measurement_reflns_used 4642
_cell_measurement_temperature 150.0(10)
_cell_measurement_theta_max 25.1
_cell_measurement_theta_min 3.1
_cell_volume 910.20(16)
_computing_cell_refinement 'DENZO-SMN (Otwinowski & Minor, 1997)'
_computing_data_collection 'COLLECT (Nonius, 2002)'
_computing_data_reduction DENZO-SMN
_computing_molecular_graphics SHELXTL
_computing_publication_material SHELXTL
_computing_structure_refinement 'SHELXTL (Sheldrick, 2001)'
_computing_structure_solution 'SIR92 (Altomare <i>et al.</i>,  1994)'
_diffrn_ambient_temperature 150.0(10)
_diffrn_detector_area_resol_mean 9
_diffrn_measured_fraction_theta_full 0.992
_diffrn_measured_fraction_theta_max 0.992
_diffrn_measurement_device_type 'Bruker--Nonius KappaCCD'
_diffrn_measurement_method '\f scans and \w scans with \k offsets'
_diffrn_radiation_monochromator graphite
_diffrn_radiation_source 'fine-focus sealed tube'
_diffrn_radiation_type MoK\a
_diffrn_radiation_wavelength 0.71073
_diffrn_reflns_av_R_equivalents 0.0795
_diffrn_reflns_av_sigmaI/netI 0.0881
_diffrn_reflns_limit_h_max 6
_diffrn_reflns_limit_h_min -6
_diffrn_reflns_limit_k_max 10
_diffrn_reflns_limit_k_min -9
_diffrn_reflns_limit_l_max 23
_diffrn_reflns_limit_l_min -23
_diffrn_reflns_number 4642
_diffrn_reflns_theta_full 25.06
_diffrn_reflns_theta_max 25.06
_diffrn_reflns_theta_min 3.07
_diffrn_standards_number 0
_exptl_absorpt_coefficient_mu 0.129
_exptl_absorpt_correction_T_max 0.998
_exptl_absorpt_correction_T_min 0.794
_exptl_absorpt_correction_type multi-scan
_exptl_absorpt_process_details '(SORTAV; Blessing, 1995)'
_exptl_crystal_colour orange
_exptl_crystal_density_diffrn 1.607
_exptl_crystal_density_method 'not measured'
_exptl_crystal_description needle
_exptl_crystal_F_000 456
_exptl_crystal_size_max 0.30
_exptl_crystal_size_mid 0.10
_exptl_crystal_size_min 0.07
_refine_diff_density_max 0.255
_refine_diff_density_min -0.263
_refine_ls_extinction_method none
_refine_ls_goodness_of_fit_ref 0.999
_refine_ls_hydrogen_treatment mixed
_refine_ls_matrix_type full
_refine_ls_number_parameters 150
_refine_ls_number_reflns 1591
_refine_ls_number_restraints 0
_refine_ls_restrained_S_all 0.999
_refine_ls_R_factor_all 0.1238
_refine_ls_R_factor_gt 0.0596
_refine_ls_shift/su_max 0.001
_refine_ls_shift/su_mean 0.000
_refine_ls_structure_factor_coef Fsqd
_refine_ls_weighting_details 'calc w=1/[\s^2^(Fo^2^)+(0.0808P)^2^] where P=(Fo^2^+2Fc^2^)/3'
_refine_ls_weighting_scheme calc
_refine_ls_wR_factor_gt 0.1350
_refine_ls_wR_factor_ref 0.1685
_reflns_number_gt 871
_reflns_number_total 1591
_reflns_threshold_expression I>2\s(I)
_cod_data_source_file lw2004.cif
_cod_data_source_block 3
_cod_depositor_comments
;
The following automatic conversions were performed:
'_symmetry_cell_setting' value 'Monoclinic' changed to 'monoclinic'
according to '/home/saulius/struct/CIF-dictionaries/cif_core.dic'
dictionary named 'cif_core.dic' version 2.4.1 from 2010-06-29.

Automatic conversion script
Id: cif_fix_enum 1527 2010-12-29 10:47:43Z saulius 

The following automatic conversions were performed:

'_symmetry_cell_setting' value 'Monoclinic' changed to 'monoclinic'
according to /home/saulius/struct/CIF-dictionaries/cif_core.dic
dictionary named 'cif_core.dic' version 2.4.1 from 2010-06-29.

Automatic conversion script
Id: cif_fix_values 1715 2011-07-08 13:25:40Z adriana 
;
_cod_original_sg_symbol_H-M 'P 21/n'
_cod_database_code 2212644
_cod_database_fobs_code 2212644

loop_
_symmetry_equiv_pos_as_xyz
'x, y, z'
'-x+1/2, y+1/2, -z+1/2'
'-x, -y, -z'
'x-1/2, -y-1/2, z-1/2'

loop_
_atom_site_type_symbol
_atom_site_label
_atom_site_fract_x
_atom_site_fract_y
_atom_site_fract_z
_atom_site_U_iso_or_equiv
_atom_site_adp_type
_atom_site_calc_flag
_atom_site_refinement_flags
_atom_site_occupancy
O O1 0.2619(4) 0.1322(2) 0.48998(11) 0.0332(6) Uani d . 1
O O2 0.4059(4) 0.0820(3) 0.59329(12) 0.0394(7) Uani d . 1
O O3 1.0339(4) 0.3722(3) 0.58492(12) 0.0397(7) Uani d . 1
O O4 0.8184(5) 0.2178(3) 0.64796(12) 0.0439(7) Uani d . 1
O O5 -0.0826(4) 0.2309(3) 0.26752(11) 0.0400(7) Uani d . 1
C C1 0.4372(6) 0.1564(4) 0.54327(18) 0.0315(9) Uani d . 1
C C2 0.6430(6) 0.2654(4) 0.53550(17) 0.0291(8) Uani d . 1
C C3 0.6483(6) 0.3457(4) 0.47818(17) 0.0306(8) Uani d . 1
H H3A 0.7821 0.4184 0.4737 0.037 Uiso calc R 1
C C4 0.4572(6) 0.3230(4) 0.42460(16) 0.0298(8) Uani d . 1
C C5 0.4519(6) 0.4030(4) 0.36393(18) 0.0335(9) Uani d . 1
H H5A 0.5770 0.4800 0.3580 0.040 Uiso calc R 1
C C6 0.2692(6) 0.3709(4) 0.31364(18) 0.0344(9) Uani d . 1
H H6A 0.2658 0.4265 0.2731 0.041 Uiso calc R 1
C C7 0.0845(6) 0.2552(4) 0.32157(17) 0.0329(9) Uani d . 1
C C8 0.0822(6) 0.1761(4) 0.38059(18) 0.0341(9) Uani d . 1
H H8A -0.0430 0.0991 0.3865 0.041 Uiso calc R 1
C C9 0.2699(6) 0.2129(4) 0.43134(17) 0.0302(8) Uani d . 1
C C10 0.8483(6) 0.2900(4) 0.59059(18) 0.0332(9) Uani d . 1
C C11 -0.2633(7) 0.1066(4) 0.27053(18) 0.0399(10) Uani d . 1
H H11A -0.3715 0.1007 0.2284 0.060 Uiso calc R 1
H H11B -0.3751 0.1227 0.3076 0.060 Uiso calc R 1
H H11C -0.1660 0.0121 0.2776 0.060 Uiso calc R 1
H H4O 0.668(8) 0.152(5) 0.643(2) 0.064(13) Uiso d . 1

loop_
_atom_site_aniso_label
_atom_site_aniso_U_11
_atom_site_aniso_U_22
_atom_site_aniso_U_33
_atom_site_aniso_U_12
_atom_site_aniso_U_13
_atom_site_aniso_U_23
O1 0.0311(13) 0.0363(13) 0.0317(15) -0.0067(11) -0.0027(11) 0.0024(11)
O2 0.0394(14) 0.0410(15) 0.0376(15) -0.0027(12) 0.0011(12) 0.0059(12)
O3 0.0328(14) 0.0438(15) 0.0417(16) -0.0069(12) -0.0024(11) 0.0003(12)
O4 0.0420(15) 0.0531(17) 0.0356(17) -0.0101(14) -0.0041(12) 0.0074(13)
O5 0.0369(14) 0.0467(16) 0.0354(16) -0.0077(12) -0.0051(11) 0.0015(12)
C1 0.0290(19) 0.032(2) 0.034(2) -0.0004(16) 0.0002(16) -0.0008(17)
C2 0.0237(17) 0.0299(19) 0.034(2) 0.0032(15) 0.0030(14) -0.0021(16)
C3 0.0268(17) 0.0296(18) 0.036(2) 0.0033(15) 0.0055(16) -0.0001(17)
C4 0.0284(18) 0.0327(19) 0.029(2) 0.0002(16) 0.0035(15) -0.0008(16)
C5 0.0301(19) 0.033(2) 0.038(2) -0.0020(15) 0.0081(16) -0.0006(17)
C6 0.0328(19) 0.036(2) 0.035(2) 0.0021(17) 0.0034(16) 0.0024(16)
C7 0.0279(18) 0.0353(19) 0.035(2) 0.0023(17) 0.0016(16) -0.0023(17)
C8 0.0283(18) 0.038(2) 0.036(2) -0.0008(16) 0.0032(16) -0.0028(17)
C9 0.0295(19) 0.0305(19) 0.031(2) 0.0036(16) 0.0048(15) -0.0013(16)
C10 0.0278(19) 0.038(2) 0.034(2) 0.0001(17) 0.0005(15) -0.0009(17)
C11 0.036(2) 0.046(2) 0.037(2) -0.0049(18) -0.0044(17) -0.0014(18)

loop_
_atom_type_symbol
_atom_type_description
_atom_type_scat_dispersion_real
_atom_type_scat_dispersion_imag
_atom_type_scat_source
C C 0.0033 0.0016 'International Tables Vol C Tables 4.2.6.8 and 6.1.1.4'
H H 0.0000 0.0000 'International Tables Vol C Tables 4.2.6.8 and 6.1.1.4'
O O 0.0106 0.0060 'International Tables Vol C Tables 4.2.6.8 and 6.1.1.4'

loop_
_geom_angle_atom_site_label_1
_geom_angle_atom_site_label_2
_geom_angle_atom_site_label_3
_geom_angle
_geom_angle_publ_flag
C1 O1 C9 122.0(2) ?
C10 O4 H4O 110(2) ?
C7 O5 C11 117.5(3) y
O2 C1 O1 116.2(3) ?
O2 C1 C2 125.9(3) y
O1 C1 C2 117.9(3) y
C3 C2 C1 119.9(3) ?
C3 C2 C10 119.9(3) ?
C1 C2 C10 120.2(3) ?
C2 C3 C4 121.0(3) ?
C2 C3 H3A 119.5 ?
C4 C3 H3A 119.5 ?
C9 C4 C5 117.8(3) ?
C9 C4 C3 118.4(3) ?
C5 C4 C3 123.7(3) ?
C6 C5 C4 120.6(3) ?
C6 C5 H5A 119.7 ?
C4 C5 H5A 119.7 ?
C5 C6 C7 120.2(3) ?
C5 C6 H6A 119.9 ?
C7 C6 H6A 119.9 ?
O5 C7 C8 124.5(3) ?
O5 C7 C6 114.8(3) ?
C8 C7 C6 120.7(3) ?
C7 C8 C9 117.6(3) ?
C7 C8 H8A 121.2 ?
C9 C8 H8A 121.2 ?
O1 C9 C4 120.6(3) ?
O1 C9 C8 116.3(3) ?
C4 C9 C8 123.1(3) ?
O3 C10 O4 120.4(3) ?
O3 C10 C2 122.7(3) y
O4 C10 C2 116.9(3) y
O5 C11 H11A 109.5 ?
O5 C11 H11B 109.5 ?
H11A C11 H11B 109.5 ?
O5 C11 H11C 109.5 ?
H11A C11 H11C 109.5 ?
H11B C11 H11C 109.5 ?

loop_
_geom_bond_atom_site_label_1
_geom_bond_atom_site_label_2
_geom_bond_distance
_geom_bond_publ_flag
O1 C1 1.367(4) y
O1 C9 1.379(4) y
O2 C1 1.220(4) y
O3 C10 1.211(4) y
O4 C10 1.334(4) y
O4 H4O 0.97(4) ?
O5 C7 1.353(4) ?
O5 C11 1.443(4) ?
C1 C2 1.448(5) ?
C2 C3 1.354(4) ?
C2 C10 1.491(4) ?
C3 C4 1.420(4) ?
C3 H3A 0.9500 ?
C4 C9 1.383(5) ?
C4 C5 1.406(5) ?
C5 C6 1.360(5) ?
C5 H5A 0.9500 ?
C6 C7 1.413(5) ?
C6 H6A 0.9500 ?
C7 C8 1.376(5) ?
C8 C9 1.392(5) ?
C8 H8A 0.9500 ?
C11 H11A 0.9800 ?
C11 H11B 0.9800 ?
C11 H11C 0.9800 ?

loop_
_geom_hbond_atom_site_label_D
_geom_hbond_atom_site_label_H
_geom_hbond_atom_site_label_A
_geom_hbond_site_symmetry_A
_geom_hbond_distance_DH
_geom_hbond_distance_HA
_geom_hbond_distance_DA
_geom_hbond_angle_DHA
O4 H4O O2 . 0.97(4) 1.74(4) 2.612(3) 149(4)
C3 H3A O3 3_766 0.95 2.42 3.284(4) 151
C5 H5A O3 3_766 0.95 2.59 3.409(4) 145
C8 H8A O2 3_556 0.95 2.51 3.459(4) 174

loop_
_cod_related_entry_id
_cod_related_entry_database
_cod_related_entry_code
1 ChemSpider 507563
